data_2218418
loop_
_publ_author_name
'Hu, Xian-Chao'
'Lv, Lu-Ping'
'Li, Wei-Wei'
'Yu, Wen-Bo'

_publ_section_title
;
 (<i>E</i>)-Methyl 2-[4-(dimethylamino)benzylidene]hydrazinecarboxylate
 at 123 K
;
_journal_coeditor_code HB2730
_journal_issue 6
_journal_name_full 'Acta Crystallographica Section E'
_journal_page_first o1081
_journal_paper_doi 10.1107/S1600536808013950
_journal_volume 64
_journal_year 2008
_chemical_formula_iupac 'C11 H15 N3 O2'
_chemical_formula_moiety 'C11 H15 N3 O2'
_chemical_formula_sum 'C11 H15 N3 O2'
_chemical_formula_weight 221.26
_chemical_name_systematic
;
(E)-Methyl 2-[4-(dimethylamino)benzylidene]hydrazinecarboxylate
;
_space_group_IT_number 61
_symmetry_cell_setting orthorhombic
_symmetry_space_group_name_Hall '-P 2ac 2ab'
_symmetry_space_group_name_H-M 'P b c a'
_atom_sites_solution_hydrogens geom
_atom_sites_solution_primary direct
_atom_sites_solution_secondary difmap
_audit_creation_method SHELXL-97
_cell_angle_alpha 90.00
_cell_angle_beta 90.00
_cell_angle_gamma 90.00
_cell_formula_units_Z 8
_cell_length_a 13.051(3)
_cell_length_b 9.838(2)
_cell_length_c 18.637(4)
_cell_measurement_reflns_used 2111
_cell_measurement_temperature 123(2)
_cell_measurement_theta_max 25.0
_cell_measurement_theta_min 2.2
_cell_volume 2392.9(9)
_computing_cell_refinement 'SAINT (Bruker, 2002)'
_computing_data_collection 'SMART (Bruker, 2002)'
_computing_data_reduction 'SAINT (Bruker, 2002)'
_computing_molecular_graphics 'SHELXTL (Sheldrick, 2008)'
_computing_publication_material 'SHELXTL (Sheldrick, 2008)'
_computing_structure_refinement 'SHELXL97 (Sheldrick, 2008)'
_computing_structure_solution 'SHELXS97 (Sheldrick, 2008)'
_diffrn_ambient_temperature 123(2)
_diffrn_measured_fraction_theta_full 1.000
_diffrn_measured_fraction_theta_max 1.000
_diffrn_measurement_device_type 'Bruker SMART CCD'
_diffrn_measurement_method \w
_diffrn_radiation_monochromator graphite
_diffrn_radiation_source 'fine-focus sealed tube'
_diffrn_radiation_type MoK\a
_diffrn_radiation_wavelength 0.71073
_diffrn_reflns_av_R_equivalents 0.0380
_diffrn_reflns_av_sigmaI/netI 0.0245
_diffrn_reflns_limit_h_max 15
_diffrn_reflns_limit_h_min -15
_diffrn_reflns_limit_k_max 11
_diffrn_reflns_limit_k_min -11
_diffrn_reflns_limit_l_max 22
_diffrn_reflns_limit_l_min -21
_diffrn_reflns_number 19378
_diffrn_reflns_theta_full 25.02
_diffrn_reflns_theta_max 25.02
_diffrn_reflns_theta_min 2.19
_exptl_absorpt_coefficient_mu 0.087
_exptl_absorpt_correction_T_max 0.981
_exptl_absorpt_correction_T_min 0.979
_exptl_absorpt_correction_type multi-scan
_exptl_absorpt_process_details '(SADABS; Bruker, 2002)'
_exptl_crystal_colour colourless
_exptl_crystal_density_diffrn 1.228
_exptl_crystal_density_method 'not measured'
_exptl_crystal_description Block
_exptl_crystal_F_000 944
_exptl_crystal_size_max 0.29
_exptl_crystal_size_mid 0.26
_exptl_crystal_size_min 0.22
_refine_diff_density_max 0.234
_refine_diff_density_min -0.271
_refine_ls_extinction_method none
_refine_ls_goodness_of_fit_ref 1.108
_refine_ls_hydrogen_treatment constr
_refine_ls_matrix_type full
_refine_ls_number_parameters 145
_refine_ls_number_reflns 2111
_refine_ls_number_restraints 0
_refine_ls_restrained_S_all 1.108
_refine_ls_R_factor_all 0.0610
_refine_ls_R_factor_gt 0.0456
_refine_ls_shift/su_max 0.000
_refine_ls_shift/su_mean 0.000
_refine_ls_structure_factor_coef Fsqd
_refine_ls_weighting_details 'calc w=1/[\s^2^(Fo^2^)+(0.0719P)^2^+0.3078P] where P=(Fo^2^+2Fc^2^)/3'
_refine_ls_weighting_scheme calc
_refine_ls_wR_factor_gt 0.1239
_refine_ls_wR_factor_ref 0.1335
_reflns_number_gt 1592
_reflns_number_total 2111
_reflns_threshold_expression I>2\s(I)
_cod_data_source_file hb2730.cif
_cod_data_source_block I
_cod_depositor_comments
;
The following automatic conversions were performed:
'_symmetry_cell_setting' value 'Orthorhombic' changed to 'orthorhombic'
according to '/home/saulius/struct/CIF-dictionaries/cif_core.dic'
dictionary named 'cif_core.dic' version 2.4.1 from 2010-06-29.

Automatic conversion script
Id: cif_fix_enum 1527 2010-12-29 10:47:43Z saulius 

The following automatic conversions were performed:

'_symmetry_cell_setting' value 'Orthorhombic' changed to
'orthorhombic' according to
/home/saulius/struct/CIF-dictionaries/cif_core.dic dictionary named
'cif_core.dic' version 2.4.1 from 2010-06-29.

Automatic conversion script
Id: cif_fix_values 1715 2011-07-08 13:25:40Z adriana 
;
_cod_database_code 2218418
_cod_database_fobs_code 2218418

loop_
_symmetry_equiv_pos_as_xyz
'x, y, z'
'-x+1/2, -y, z+1/2'
'-x, y+1/2, -z+1/2'
'x+1/2, -y+1/2, -z'
'-x, -y, -z'
'x-1/2, y, -z-1/2'
'x, -y-1/2, z-1/2'
'-x-1/2, y-1/2, z'

loop_
_atom_site_type_symbol
_atom_site_label
_atom_site_fract_x
_atom_site_fract_y
_atom_site_fract_z
_atom_site_U_iso_or_equiv
_atom_site_adp_type
_atom_site_calc_flag
_atom_site_refinement_flags
_atom_site_occupancy
N N2 0.27645(11) 0.23338(15) 0.56388(7) 0.0539(4) Uani d . 1
C C9 0.29967(13) 0.13610(19) 0.60663(9) 0.0546(5) Uani d . 1
H H9 0.2897 0.0469 0.5916 0.066 Uiso calc R 1
O O2 0.17803(10) 0.22366(12) 0.38955(6) 0.0610(4) Uani d . 1
N N3 0.23964(12) 0.19224(14) 0.49757(7) 0.0554(4) Uani d . 1
H H3 0.2363 0.1072 0.4871 0.067 Uiso calc R 1
O O1 0.20751(10) 0.40732(12) 0.45884(7) 0.0656(4) Uani d . 1
C C3 0.42170(14) 0.20049(17) 0.81830(9) 0.0536(4) Uani d . 1
C C8 0.34112(13) 0.16094(17) 0.67786(9) 0.0513(4) Uani d . 1
C C5 0.40355(14) 0.31063(17) 0.77132(10) 0.0567(5) Uani d . 1
H H5 0.4182 0.3986 0.7865 0.068 Uiso calc R 1
C C10 0.20925(12) 0.28641(17) 0.44977(9) 0.0492(4) Uani d . 1
N N1 0.45818(14) 0.22037(16) 0.88679(9) 0.0725(5) Uani d . 1
C C7 0.36472(13) 0.29041(18) 0.70360(10) 0.0542(4) Uani d . 1
H H7 0.3538 0.3652 0.6741 0.065 Uiso calc R 1
C C6 0.35985(14) 0.05251(18) 0.72400(10) 0.0593(5) Uani d . 1
H H6 0.3453 -0.0352 0.7085 0.071 Uiso calc R 1
C C4 0.39921(15) 0.07084(18) 0.79189(10) 0.0621(5) Uani d . 1
H H4 0.4111 -0.0046 0.8208 0.075 Uiso calc R 1
C C11 0.14121(16) 0.30910(19) 0.33264(10) 0.0667(5) Uani d . 1
H H11A 0.1216 0.2538 0.2925 0.100 Uiso calc R 1
H H11B 0.1945 0.3707 0.3183 0.100 Uiso calc R 1
H H11C 0.0830 0.3599 0.3491 0.100 Uiso calc R 1
C C1 0.48056(19) 0.1055(2) 0.93250(11) 0.0833(7) Uani d . 1
H H1A 0.5057 0.1373 0.9779 0.125 Uiso calc R 1
H H1B 0.5316 0.0494 0.9101 0.125 Uiso calc R 1
H H1C 0.4193 0.0534 0.9398 0.125 Uiso calc R 1
C C2 0.48463(18) 0.3522(2) 0.91387(11) 0.0787(6) Uani d . 1
H H2A 0.5090 0.3439 0.9623 0.118 Uiso calc R 1
H H2B 0.4252 0.4098 0.9130 0.118 Uiso calc R 1
H H2C 0.5374 0.3912 0.8845 0.118 Uiso calc R 1

loop_
_atom_site_aniso_label
_atom_site_aniso_U_11
_atom_site_aniso_U_22
_atom_site_aniso_U_33
_atom_site_aniso_U_12
_atom_site_aniso_U_13
_atom_site_aniso_U_23
N2 0.0641(9) 0.0466(9) 0.0509(9) 0.0017(6) -0.0001(7) -0.0056(7)
C9 0.0610(10) 0.0438(10) 0.0590(11) 0.0027(8) 0.0039(8) -0.0028(8)
O2 0.0838(9) 0.0425(7) 0.0568(8) 0.0004(6) -0.0117(6) -0.0050(6)
N3 0.0736(10) 0.0383(8) 0.0544(9) 0.0020(6) -0.0048(7) -0.0056(6)
O1 0.0912(9) 0.0344(7) 0.0713(9) 0.0016(6) -0.0085(7) -0.0070(6)
C3 0.0545(10) 0.0476(10) 0.0588(11) 0.0041(7) -0.0009(8) 0.0036(8)
C8 0.0537(9) 0.0449(9) 0.0555(11) 0.0020(7) 0.0052(8) 0.0011(8)
C5 0.0671(11) 0.0407(10) 0.0622(11) 0.0004(8) -0.0026(9) 0.0013(8)
C10 0.0564(9) 0.0376(9) 0.0537(10) -0.0007(7) 0.0042(8) -0.0053(7)
N1 0.0990(13) 0.0545(10) 0.0639(10) 0.0029(9) -0.0233(9) 0.0063(8)
C7 0.0626(10) 0.0429(9) 0.0571(11) 0.0038(8) 0.0000(8) 0.0074(8)
C6 0.0717(11) 0.0401(9) 0.0660(12) 0.0005(8) -0.0003(9) 0.0013(8)
C4 0.0780(12) 0.0444(10) 0.0639(12) 0.0062(9) -0.0030(9) 0.0113(8)
C11 0.0797(13) 0.0577(12) 0.0628(12) 0.0020(9) -0.0115(10) 0.0015(9)
C1 0.0978(16) 0.0752(15) 0.0768(14) 0.0021(12) -0.0256(12) 0.0202(11)
C2 0.0936(15) 0.0716(14) 0.0708(13) -0.0055(11) -0.0135(11) -0.0009(12)

loop_
_atom_type_symbol
_atom_type_description
_atom_type_scat_dispersion_real
_atom_type_scat_dispersion_imag
_atom_type_scat_source
C C 0.0033 0.0016 'International Tables Vol C Tables 4.2.6.8 and 6.1.1.4'
H H 0.0000 0.0000 'International Tables Vol C Tables 4.2.6.8 and 6.1.1.4'
N N 0.0061 0.0033 'International Tables Vol C Tables 4.2.6.8 and 6.1.1.4'
O O 0.0106 0.0060 'International Tables Vol C Tables 4.2.6.8 and 6.1.1.4'

loop_
_geom_angle_atom_site_label_1
_geom_angle_atom_site_label_2
_geom_angle_atom_site_label_3
_geom_angle
C9 N2 N3 114.71(15)
N2 C9 C8 122.00(16)
N2 C9 H9 119.0
C8 C9 H9 119.0
C10 O2 C11 116.70(13)
C10 N3 N2 119.44(14)
C10 N3 H3 120.3
N2 N3 H3 120.3
N1 C3 C4 121.92(16)
N1 C3 C5 121.59(16)
C4 C3 C5 116.49(16)
C6 C8 C7 116.64(16)
C6 C8 C9 120.04(16)
C7 C8 C9 123.32(16)
C7 C5 C3 121.32(16)
C7 C5 H5 119.3
C3 C5 H5 119.3
O1 C10 O2 124.50(16)
O1 C10 N3 126.45(16)
O2 C10 N3 109.03(14)
C3 N1 C2 122.56(16)
C3 N1 C1 120.36(17)
C2 N1 C1 116.83(17)
C5 C7 C8 121.95(16)
C5 C7 H7 119.0
C8 C7 H7 119.0
C4 C6 C8 122.19(17)
C4 C6 H6 118.9
C8 C6 H6 118.9
C6 C4 C3 121.41(16)
C6 C4 H4 119.3
C3 C4 H4 119.3
O2 C11 H11A 109.5
O2 C11 H11B 109.5
H11A C11 H11B 109.5
O2 C11 H11C 109.5
H11A C11 H11C 109.5
H11B C11 H11C 109.5
N1 C1 H1A 109.5
N1 C1 H1B 109.5
H1A C1 H1B 109.5
N1 C1 H1C 109.5
H1A C1 H1C 109.5
H1B C1 H1C 109.5
N1 C2 H2A 109.5
N1 C2 H2B 109.5
H2A C2 H2B 109.5
N1 C2 H2C 109.5
H2A C2 H2C 109.5
H2B C2 H2C 109.5

loop_
_geom_bond_atom_site_label_1
_geom_bond_atom_site_label_2
_geom_bond_distance
_geom_bond_publ_flag
N2 C9 1.282(2) no
N2 N3 1.386(2) no
C9 C8 1.454(2) ?
C9 H9 0.9300 ?
O2 C10 1.344(2) ?
O2 C11 1.436(2) ?
N3 C10 1.345(2) no
N3 H3 0.8600 ?
O1 C10 1.202(2) ?
C3 N1 1.376(2) ?
C3 C4 1.398(2) ?
C3 C5 1.413(2) ?
C8 C6 1.392(2) ?
C8 C7 1.395(2) ?
C5 C7 1.374(3) ?
C5 H5 0.9300 ?
N1 C2 1.434(3) ?
N1 C1 1.445(2) ?
C7 H7 0.9300 ?
C6 C4 1.377(3) ?
C6 H6 0.9300 ?
C4 H4 0.9300 ?
C11 H11A 0.9600 ?
C11 H11B 0.9600 ?
C11 H11C 0.9600 ?
C1 H1A 0.9600 ?
C1 H1B 0.9600 ?
C1 H1C 0.9600 ?
C2 H2A 0.9600 ?
C2 H2B 0.9600 ?
C2 H2C 0.9600 ?

loop_
_geom_hbond_atom_site_label_D
_geom_hbond_atom_site_label_H
_geom_hbond_atom_site_label_A
_geom_hbond_site_symmetry_A
_geom_hbond_distance_DH
_geom_hbond_distance_HA
_geom_hbond_distance_DA
_geom_hbond_angle_DHA
_geom_hbond_publ_flag
N3 H3 O1 8_655 0.86 2.16 2.976(2) 157 yes

loop_
_cod_related_entry_id
_cod_related_entry_database
_cod_related_entry_code
1 ChemSpider 5268035
